data_1535745
loop_
_publ_author_name
'Murashova, E.V.'
'Chudinova, N.N.'

_publ_section_title
;
 The crystal structure of vanadyl polyphosphate V O (P O3)2
;
_journal_name_full Kristallografiya
_journal_page_first 145
_journal_page_last 146
_journal_volume 39
_journal_year 1994
_chemical_formula_sum 'O7 P2 V'
_chemical_name_systematic '(V O) (P O3)2'
_space_group_IT_number 15
_symmetry_space_group_name_Hall '-C 2yc'
_symmetry_space_group_name_H-M 'C 1 2/c 1'
_cell_angle_alpha 90
_cell_angle_beta 126.54
_cell_angle_gamma 90
_cell_formula_units_Z 4
_cell_length_a 15.14
_cell_length_b 4.195
_cell_length_c 9.573
_cell_volume 488.495
_citation_journal_id_ASTM KRISAJ
_cod_data_source_file Murashova_KRISAJ_1994_1394.cif
_cod_data_source_block O7P2V1
_cod_original_formula_sum 'O7 P2 V1'
_cod_database_code 1535745

loop_
_symmetry_equiv_pos_as_xyz
x,y,z
-x,y,-z+1/2
-x,-y,-z
x,-y,z-1/2
x+1/2,y+1/2,z
-x+1/2,y+1/2,-z+1/2
-x+1/2,-y+1/2,-z
x+1/2,-y+1/2,z-1/2

loop_
_atom_site_label
_atom_site_type_symbol
_atom_site_fract_x
_atom_site_fract_y
_atom_site_fract_z
_atom_site_occupancy
_atom_site_U_iso_or_equiv
P1 P+5 0.3287 0.0035 0.8468 1 0.0
O2 O-2 0.2374 0.25 0.8068 1 0.0
O1 O-2 0.4099 0.166 0.8329 1 0.0
O3 O-2 0.3671 -0.15 0.0129 1 0.0
O4 O-2 0 -0.139 0.25 1 0.0
V1 V+4 0 0.2509 0.25 1 0.0
